data_4067958
loop_
_publ_author_name
'Yonke, Brendan L.'
'Keane, Andrew J.'
'Zavalij, Peter Y.'
'Sita, Lawrence R.'

_publ_section_title
;
 Mononuclear Tantalum(IV, d1) Imido Complexes Supported by the
 Monocyclopentadienyl, Amidinate and Guanidinate Ligand Sets As Models to
 Explore Dinitrogen Fixation by &#x201C;End-On-Bridged&#x201D; Dinuclear
 {[Ta(IV, d1)]}2(\m-\h1:\h1-N2) Complexes
;
_journal_issue 1
_journal_name_full Organometallics
_journal_page_first 345
_journal_paper_doi 10.1021/om200961r
_journal_volume 31
_journal_year 2012
_chemical_formula_moiety 'C29 H49 N4 S Ta'
_chemical_formula_sum 'C29 H49 N4 S Ta'
_chemical_formula_weight 666.73
_space_group_IT_number 14
_symmetry_cell_setting monoclinic
_symmetry_space_group_name_Hall '-P 2yn'
_symmetry_space_group_name_H-M 'P 1 21/n 1'
_atom_sites_solution_hydrogens geom
_atom_sites_solution_primary direct
_atom_sites_solution_secondary difmap
_audit_creation_method 'SHELXL-97 & ZCIF'
_cell_angle_alpha 90.00
_cell_angle_beta 103.8880(10)
_cell_angle_gamma 90.00
_cell_formula_units_Z 4
_cell_length_a 9.5135(8)
_cell_length_b 16.9058(15)
_cell_length_c 19.2328(17)
_cell_measurement_reflns_used 32435
_cell_measurement_temperature 150(2)
_cell_measurement_theta_max 32.2
_cell_measurement_theta_min 2.5
_cell_volume 3002.8(5)
_computing_cell_refinement Apex2
_computing_data_collection 'Apex2 (Bruker, 2005)'
_computing_data_reduction Apex2
_computing_molecular_graphics 'XSHEL (Bruker, 2004)'
_computing_publication_material SHELXL-97
_computing_structure_refinement 'SHELXL-97 (Sheldrick, 2008)'
_computing_structure_solution 'SHELXS-97 (Sheldrick, 2008)'
_diffrn_ambient_temperature 150(2)
_diffrn_detector 'CCD area detector'
_diffrn_detector_area_resol_mean 11.198
_diffrn_detector_type 'Bruker Smart Apex II'
_diffrn_measured_fraction_theta_full 0.999
_diffrn_measured_fraction_theta_max 0.999
_diffrn_measurement_details 610,610,610,1200
_diffrn_measurement_device_type 'three-circle diffractometer'
_diffrn_measurement_method '\f and \w scans'
_diffrn_measurement_specimen_support 'MiTeGen loop'
_diffrn_orient_matrix_type standard
_diffrn_orient_matrix_UB_11 0.1011510
_diffrn_orient_matrix_UB_12 0.0204479
_diffrn_orient_matrix_UB_13 0.0166380
_diffrn_orient_matrix_UB_21 -0.0161517
_diffrn_orient_matrix_UB_22 0.0357765
_diffrn_orient_matrix_UB_23 -0.0425949
_diffrn_orient_matrix_UB_31 -0.0351013
_diffrn_orient_matrix_UB_32 0.0424353
_diffrn_orient_matrix_UB_33 0.0278850
_diffrn_radiation_monochromator graphite
_diffrn_radiation_source 'fine-focus sealed tube'
_diffrn_radiation_type MoK\a
_diffrn_radiation_wavelength 0.71073
_diffrn_reflns_av_R_equivalents 0.0181
_diffrn_reflns_av_sigmaI/netI 0.0124
_diffrn_reflns_limit_h_max 13
_diffrn_reflns_limit_h_min -13
_diffrn_reflns_limit_k_max 23
_diffrn_reflns_limit_k_min -23
_diffrn_reflns_limit_l_max 27
_diffrn_reflns_limit_l_min -27
_diffrn_reflns_number 47716
_diffrn_reflns_theta_full 30.00
_diffrn_reflns_theta_max 30.00
_diffrn_reflns_theta_min 2.18
_diffrn_source_current 30.00
_diffrn_source_voltage 50.00
_exptl_absorpt_coefficient_mu 3.753
_exptl_absorpt_correction_T_max 0.713
_exptl_absorpt_correction_T_min 0.369
_exptl_absorpt_correction_type multi-scan
_exptl_absorpt_process_details 'SADABS (Sheldrick, 1996)'
_exptl_crystal_colour colourless
_exptl_crystal_density_diffrn 1.475
_exptl_crystal_density_method 'not measured'
_exptl_crystal_description prism
_exptl_crystal_F_000 1360
_exptl_crystal_id ' '
_exptl_crystal_size_max 0.41
_exptl_crystal_size_mid 0.27
_exptl_crystal_size_min 0.09
_refine_diff_density_max 1.925
_refine_diff_density_min -0.723
_refine_diff_density_rms 0.069
_refine_ls_extinction_method none
_refine_ls_goodness_of_fit_ref 1.001
_refine_ls_hydrogen_treatment constr
_refine_ls_matrix_type full
_refine_ls_number_parameters 330
_refine_ls_number_reflns 8741
_refine_ls_number_restraints 0
_refine_ls_restrained_S_all 1.001
_refine_ls_R_factor_all 0.0182
_refine_ls_R_factor_gt 0.0163
_refine_ls_shift/su_max 0.002
_refine_ls_shift/su_mean 0.000
_refine_ls_structure_factor_coef Fsqd
_refine_ls_weighting_details 'w=1/[\s^2^(Fo^2^)+(0.01P)^2^+3.58P], P=(max(Fo^2^,0)+2Fc^2^)/3'
_refine_ls_weighting_scheme calc
_refine_ls_wR_factor_gt 0.0349
_refine_ls_wR_factor_ref 0.0355
_reflns_number_gt 8194
_reflns_number_total 8741
_reflns_threshold_expression >2sigma(I)
_cod_data_source_file om200961r_si_002.cif
_cod_data_source_block cmpd12
_cod_depositor_comments
;
The following automatic conversions were performed:

'_symmetry_cell_setting' value 'Monoclinic' changed to 'monoclinic'
according to /home/saulius/struct/CIF-dictionaries/cif_core.dic
dictionary named 'cif_core.dic' version 2.4.1 from 2010-06-29.

Automatic conversion script
Id: cif_fix_values 1715 2011-07-08 13:25:40Z adriana 
;
_cod_original_sg_symbol_H-M P21/n
_cod_database_code 4067958

loop_
_symmetry_equiv_pos_as_xyz
'x, y, z'
'-x+1/2, y+1/2, -z+1/2'
'-x, -y, -z'
'x-1/2, -y-1/2, z-1/2'

loop_
_atom_site_label
_atom_site_type_symbol
_atom_site_fract_x
_atom_site_fract_y
_atom_site_fract_z
_atom_site_U_iso_or_equiv
_atom_site_adp_type
_atom_site_occupancy
_atom_site_symmetry_multiplicity
_atom_site_calc_flag
_atom_site_refinement_flags
Ta1 Ta 0.448076(6) 0.048778(3) 0.206672(3) 0.01508(2) Uani 1 1 d .
N1 N 0.27448(14) 0.09060(8) 0.16612(7) 0.0184(2) Uani 1 1 d .
C1 C 0.13280(18) 0.11550(10) 0.12493(9) 0.0236(3) Uani 1 1 d .
C2 C 0.01420(19) 0.06353(12) 0.14292(12) 0.0336(4) Uani 1 1 d .
H2A H 0.0293 0.0084 0.1308 0.050 Uiso 1 1 calc R
H2B H -0.0808 0.0814 0.1153 0.050 Uiso 1 1 calc R
H2C H 0.0183 0.0676 0.1942 0.050 Uiso 1 1 calc R
C3 C 0.1035(2) 0.20172(12) 0.14202(12) 0.0363(4) Uani 1 1 d .
H3A H 0.1142 0.2076 0.1937 0.054 Uiso 1 1 calc R
H3B H 0.0048 0.2163 0.1167 0.054 Uiso 1 1 calc R
H3C H 0.1729 0.2364 0.1266 0.054 Uiso 1 1 calc R
C4 C 0.1293(2) 0.10870(14) 0.04495(10) 0.0368(4) Uani 1 1 d .
H4A H 0.2075 0.1406 0.0343 0.055 Uiso 1 1 calc R
H4B H 0.0359 0.1279 0.0165 0.055 Uiso 1 1 calc R
H4C H 0.1422 0.0533 0.0330 0.055 Uiso 1 1 calc R
S1 S 0.57363(5) 0.09796(2) 0.11416(2) 0.02201(8) Uani 1 1 d .
C11 C 0.54815(17) 0.20016(10) 0.09790(8) 0.0203(3) Uani 1 1 d .
C12 C 0.6150(2) 0.23307(11) 0.04702(10) 0.0292(4) Uani 1 1 d .
H12 H 0.6718 0.2003 0.0243 0.035 Uiso 1 1 calc R
C13 C 0.5997(2) 0.31255(12) 0.02929(10) 0.0334(4) Uani 1 1 d .
H13 H 0.6454 0.3334 -0.0056 0.040 Uiso 1 1 calc R
C14 C 0.5186(2) 0.36189(11) 0.06186(10) 0.0304(4) Uani 1 1 d .
H14 H 0.5073 0.4163 0.0493 0.037 Uiso 1 1 calc R
C15 C 0.4543(2) 0.33051(11) 0.11295(10) 0.0280(4) Uani 1 1 d .
H15 H 0.3995 0.3640 0.1361 0.034 Uiso 1 1 calc R
C16 C 0.46855(18) 0.25063(10) 0.13112(9) 0.0242(3) Uani 1 1 d .
H16 H 0.4236 0.2304 0.1665 0.029 Uiso 1 1 calc R
N2 N 0.60613(14) 0.12696(8) 0.27715(7) 0.0193(2) Uani 1 1 d .
N3 N 0.42630(14) 0.07621(8) 0.31612(7) 0.0187(2) Uani 1 1 d .
N4 N 0.58620(18) 0.16636(10) 0.39420(8) 0.0320(3) Uani 1 1 d .
C21 C 0.54182(17) 0.12439(9) 0.33163(8) 0.0203(3) Uani 1 1 d .
C22 C 0.6280(3) 0.24864(15) 0.39388(14) 0.0526(7) Uani 1 1 d .
H22A H 0.6151 0.2667 0.3443 0.079 Uiso 1 1 calc R
H22B H 0.7298 0.2544 0.4194 0.079 Uiso 1 1 calc R
H22C H 0.5673 0.2805 0.4177 0.079 Uiso 1 1 calc R
C23 C 0.5937(3) 0.13195(18) 0.46393(11) 0.0494(6) Uani 1 1 d .
H23A H 0.5741 0.0751 0.4587 0.074 Uiso 1 1 calc R
H23B H 0.5214 0.1571 0.4854 0.074 Uiso 1 1 calc R
H23C H 0.6906 0.1404 0.4948 0.074 Uiso 1 1 calc R
C24 C 0.76371(17) 0.13643(10) 0.28421(9) 0.0234(3) Uani 1 1 d .
H24 H 0.7875 0.1008 0.2471 0.028 Uiso 1 1 calc R
C25 C 0.8100(2) 0.21927(11) 0.26661(11) 0.0302(4) Uani 1 1 d .
H25A H 0.7417 0.2392 0.2236 0.045 Uiso 1 1 calc R
H25B H 0.9073 0.2169 0.2580 0.045 Uiso 1 1 calc R
H25C H 0.8105 0.2548 0.3069 0.045 Uiso 1 1 calc R
C26 C 0.8568(2) 0.10727(13) 0.35573(11) 0.0358(4) Uani 1 1 d .
H26A H 0.8556 0.1467 0.3930 0.054 Uiso 1 1 calc R
H26B H 0.9564 0.0993 0.3516 0.054 Uiso 1 1 calc R
H26C H 0.8179 0.0571 0.3685 0.054 Uiso 1 1 calc R
C27 C 0.29159(18) 0.09077(10) 0.33966(9) 0.0209(3) Uani 1 1 d .
H27 H 0.2111 0.0729 0.2990 0.025 Uiso 1 1 calc R
C28 C 0.2773(2) 0.04092(11) 0.40434(10) 0.0279(4) Uani 1 1 d .
H28A H 0.3100 -0.0132 0.3989 0.042 Uiso 1 1 calc R
H28B H 0.1759 0.0400 0.4072 0.042 Uiso 1 1 calc R
H28C H 0.3371 0.0641 0.4483 0.042 Uiso 1 1 calc R
C29 C 0.2618(2) 0.17809(11) 0.35076(11) 0.0293(4) Uani 1 1 d .
H29A H 0.3268 0.1967 0.3953 0.044 Uiso 1 1 calc R
H29B H 0.1611 0.1846 0.3538 0.044 Uiso 1 1 calc R
H29C H 0.2785 0.2090 0.3104 0.044 Uiso 1 1 calc R
C31 C 0.52915(19) -0.08010(9) 0.26909(9) 0.0230(3) Uani 1 1 d .
C32 C 0.38345(19) -0.08527(9) 0.22623(9) 0.0232(3) Uani 1 1 d .
C33 C 0.38918(19) -0.08171(9) 0.15298(9) 0.0231(3) Uani 1 1 d .
C34 C 0.53606(19) -0.07191(9) 0.15063(9) 0.0219(3) Uani 1 1 d .
C35 C 0.62261(18) -0.07040(9) 0.22265(9) 0.0222(3) Uani 1 1 d .
C36 C 0.5769(2) -0.09002(11) 0.34890(10) 0.0322(4) Uani 1 1 d .
H36A H 0.6364 -0.1378 0.3601 0.048 Uiso 1 1 calc R
H36B H 0.4916 -0.0950 0.3688 0.048 Uiso 1 1 calc R
H36C H 0.6337 -0.0438 0.3699 0.048 Uiso 1 1 calc R
C37 C 0.2513(2) -0.10455(11) 0.25290(11) 0.0315(4) Uani 1 1 d .
H37A H 0.1645 -0.0868 0.2177 0.047 Uiso 1 1 calc R
H37B H 0.2571 -0.0776 0.2986 0.047 Uiso 1 1 calc R
H37C H 0.2461 -0.1618 0.2597 0.047 Uiso 1 1 calc R
C38 C 0.2659(2) -0.09742(12) 0.08935(11) 0.0330(4) Uani 1 1 d .
H38A H 0.2832 -0.0697 0.0474 0.050 Uiso 1 1 calc R
H38B H 0.1754 -0.0784 0.0993 0.050 Uiso 1 1 calc R
H38C H 0.2586 -0.1544 0.0798 0.050 Uiso 1 1 calc R
C39 C 0.5942(2) -0.07909(11) 0.08502(10) 0.0302(4) Uani 1 1 d .
H39A H 0.6069 -0.1351 0.0749 0.045 Uiso 1 1 calc R
H39B H 0.6877 -0.0519 0.0931 0.045 Uiso 1 1 calc R
H39C H 0.5260 -0.0549 0.0442 0.045 Uiso 1 1 calc R
C40 C 0.7851(2) -0.06740(11) 0.24302(11) 0.0310(4) Uani 1 1 d .
H40A H 0.8182 -0.0529 0.2936 0.047 Uiso 1 1 calc R
H40B H 0.8190 -0.0279 0.2134 0.047 Uiso 1 1 calc R
H40C H 0.8241 -0.1194 0.2353 0.047 Uiso 1 1 calc R

loop_
_atom_site_aniso_label
_atom_site_aniso_U_11
_atom_site_aniso_U_22
_atom_site_aniso_U_33
_atom_site_aniso_U_23
_atom_site_aniso_U_13
_atom_site_aniso_U_12
Ta1 0.01613(3) 0.01398(3) 0.01531(3) 0.00020(2) 0.00414(2) 0.00006(2)
N1 0.0185(6) 0.0193(6) 0.0176(6) 0.0011(5) 0.0043(5) 0.0005(5)
C1 0.0184(7) 0.0270(8) 0.0239(8) 0.0035(6) 0.0019(6) 0.0020(6)
C2 0.0183(8) 0.0401(11) 0.0413(11) 0.0050(8) 0.0052(7) -0.0024(7)
C3 0.0243(9) 0.0303(9) 0.0509(12) 0.0007(9) 0.0025(8) 0.0078(7)
C4 0.0327(10) 0.0516(12) 0.0218(8) 0.0070(8) -0.0021(7) 0.0027(9)
S1 0.02648(19) 0.02044(18) 0.02244(18) 0.00058(14) 0.01240(15) 0.00163(14)
C11 0.0220(7) 0.0211(7) 0.0177(7) -0.0004(6) 0.0045(6) -0.0023(6)
C12 0.0401(10) 0.0271(9) 0.0254(8) -0.0038(7) 0.0174(7) -0.0054(7)
C13 0.0475(11) 0.0300(9) 0.0259(9) 0.0030(7) 0.0151(8) -0.0109(8)
C14 0.0366(10) 0.0231(8) 0.0289(9) 0.0050(7) 0.0026(7) -0.0038(7)
C15 0.0275(9) 0.0246(8) 0.0321(9) 0.0012(7) 0.0074(7) 0.0035(7)
C16 0.0245(8) 0.0247(8) 0.0258(8) 0.0041(6) 0.0105(6) 0.0019(6)
N2 0.0175(6) 0.0194(6) 0.0210(6) -0.0019(5) 0.0046(5) -0.0030(5)
N3 0.0192(6) 0.0205(6) 0.0170(6) -0.0003(5) 0.0051(5) -0.0020(5)
N4 0.0346(8) 0.0396(9) 0.0221(7) -0.0109(6) 0.0074(6) -0.0139(7)
C21 0.0208(7) 0.0202(7) 0.0193(7) -0.0006(6) 0.0033(6) -0.0012(6)
C22 0.0625(16) 0.0457(13) 0.0573(15) -0.0318(12) 0.0294(12) -0.0279(12)
C23 0.0413(12) 0.0854(19) 0.0190(9) -0.0052(10) 0.0024(8) -0.0163(12)
C24 0.0170(7) 0.0236(8) 0.0294(8) -0.0007(6) 0.0049(6) -0.0027(6)
C25 0.0239(8) 0.0295(9) 0.0370(10) 0.0007(7) 0.0068(7) -0.0081(7)
C26 0.0220(8) 0.0394(11) 0.0411(11) 0.0074(9) -0.0019(8) -0.0028(8)
C27 0.0211(7) 0.0221(7) 0.0207(7) 0.0001(6) 0.0074(6) -0.0015(6)
C28 0.0297(9) 0.0303(9) 0.0269(8) 0.0042(7) 0.0131(7) -0.0012(7)
C29 0.0318(9) 0.0242(8) 0.0353(9) 0.0007(7) 0.0144(8) 0.0028(7)
C31 0.0305(8) 0.0140(7) 0.0245(8) 0.0034(6) 0.0069(6) 0.0031(6)
C32 0.0293(8) 0.0146(7) 0.0274(8) -0.0009(6) 0.0100(7) -0.0015(6)
C33 0.0272(8) 0.0155(7) 0.0263(8) -0.0039(6) 0.0058(6) 0.0007(6)
C34 0.0268(8) 0.0149(6) 0.0253(8) -0.0013(6) 0.0084(6) 0.0029(6)
C35 0.0244(8) 0.0154(7) 0.0268(8) 0.0017(6) 0.0060(6) 0.0037(6)
C36 0.0433(11) 0.0263(9) 0.0258(9) 0.0077(7) 0.0063(8) 0.0049(8)
C37 0.0345(9) 0.0223(8) 0.0422(10) -0.0006(7) 0.0179(8) -0.0056(7)
C38 0.0321(10) 0.0306(9) 0.0331(10) -0.0132(8) 0.0015(8) -0.0014(7)
C39 0.0410(10) 0.0236(8) 0.0293(9) -0.0028(7) 0.0149(8) 0.0067(7)
C40 0.0243(8) 0.0245(8) 0.0425(10) 0.0007(7) 0.0046(8) 0.0050(7)

loop_
_atom_type_symbol
_atom_type_description
_atom_type_scat_dispersion_real
_atom_type_scat_dispersion_imag
_atom_type_scat_source
C C 0.0033 0.0016 'International Tables Vol C Tables 4.2.6.8 and 6.1.1.4'
H H 0.0000 0.0000 'International Tables Vol C Tables 4.2.6.8 and 6.1.1.4'
N N 0.0061 0.0033 'International Tables Vol C Tables 4.2.6.8 and 6.1.1.4'
Ta Ta -0.7052 6.5227 'International Tables Vol C Tables 4.2.6.8 and 6.1.1.4'
S S 0.1246 0.1234 'International Tables Vol C Tables 4.2.6.8 and 6.1.1.4'

loop_
_geom_angle_atom_site_label_1
_geom_angle_atom_site_label_2
_geom_angle_atom_site_label_3
_geom_angle
N1 Ta1 N2 116.85(6)
N1 Ta1 N3 92.54(5)
N2 Ta1 N3 59.71(5)
N1 Ta1 C32 101.33(6)
N2 Ta1 C32 129.17(6)
N3 Ta1 C32 87.87(5)
N1 Ta1 C33 94.49(6)
N2 Ta1 C33 148.65(5)
N3 Ta1 C33 121.80(5)
C32 Ta1 C33 34.18(6)
N1 Ta1 S1 96.11(4)
N2 Ta1 S1 82.36(4)
N3 Ta1 S1 140.68(4)
C32 Ta1 S1 127.36(4)
C33 Ta1 S1 95.70(4)
N1 Ta1 C31 133.88(6)
N2 Ta1 C31 98.04(5)
N3 Ta1 C31 79.38(5)
C32 Ta1 C31 33.83(6)
C33 Ta1 C31 55.46(6)
S1 Ta1 C31 118.75(4)
N1 Ta1 C34 119.65(6)
N2 Ta1 C34 119.76(5)
N3 Ta1 C34 133.41(5)
C32 Ta1 C34 55.36(6)
C33 Ta1 C34 32.99(6)
S1 Ta1 C34 72.79(4)
C31 Ta1 C34 54.06(5)
N1 Ta1 C35 149.10(6)
N2 Ta1 C35 94.04(5)
N3 Ta1 C35 104.75(5)
C32 Ta1 C35 55.00(6)
C33 Ta1 C35 54.65(6)
S1 Ta1 C35 86.62(4)
C31 Ta1 C35 32.14(5)
C34 Ta1 C35 32.44(5)
C1 N1 Ta1 171.34(12)
N1 C1 C2 110.34(14)
N1 C1 C3 110.54(14)
C2 C1 C3 108.35(15)
N1 C1 C4 108.60(14)
C2 C1 C4 110.07(16)
C3 C1 C4 108.93(16)
C1 C2 H2A 109.5
C1 C2 H2B 109.5
H2A C2 H2B 109.5
C1 C2 H2C 109.5
H2A C2 H2C 109.5
H2B C2 H2C 109.5
C1 C3 H3A 109.5
C1 C3 H3B 109.5
H3A C3 H3B 109.5
C1 C3 H3C 109.5
H3A C3 H3C 109.5
H3B C3 H3C 109.5
C1 C4 H4A 109.5
C1 C4 H4B 109.5
H4A C4 H4B 109.5
C1 C4 H4C 109.5
H4A C4 H4C 109.5
H4B C4 H4C 109.5
C11 S1 Ta1 112.45(5)
C16 C11 C12 117.64(16)
C16 C11 S1 125.85(13)
C12 C11 S1 116.51(13)
C13 C12 C11 121.18(17)
C13 C12 H12 119.4
C11 C12 H12 119.4
C14 C13 C12 120.66(17)
C14 C13 H13 119.7
C12 C13 H13 119.7
C15 C14 C13 118.71(17)
C15 C14 H14 120.6
C13 C14 H14 120.6
C14 C15 C16 121.17(17)
C14 C15 H15 119.4
C16 C15 H15 119.4
C15 C16 C11 120.61(16)
C15 C16 H16 119.7
C11 C16 H16 119.7
C21 N2 C24 125.17(14)
C21 N2 Ta1 95.14(10)
C24 N2 Ta1 130.29(10)
C21 N3 C27 123.66(14)
C21 N3 Ta1 94.59(10)
C27 N3 Ta1 127.73(10)
C21 N4 C22 121.32(17)
C21 N4 C23 122.72(18)
C22 N4 C23 115.95(18)
N2 C21 N3 110.50(14)
N2 C21 N4 124.65(15)
N3 C21 N4 124.84(15)
N4 C22 H22A 109.5
N4 C22 H22B 109.5
H22A C22 H22B 109.5
N4 C22 H22C 109.5
H22A C22 H22C 109.5
H22B C22 H22C 109.5
N4 C23 H23A 109.5
N4 C23 H23B 109.5
H23A C23 H23B 109.5
N4 C23 H23C 109.5
H23A C23 H23C 109.5
H23B C23 H23C 109.5
N2 C24 C26 113.74(14)
N2 C24 C25 114.66(14)
C26 C24 C25 111.05(15)
N2 C24 H24 105.5
C26 C24 H24 105.5
C25 C24 H24 105.5
C24 C25 H25A 109.5
C24 C25 H25B 109.5
H25A C25 H25B 109.5
C24 C25 H25C 109.5
H25A C25 H25C 109.5
H25B C25 H25C 109.5
C24 C26 H26A 109.5
C24 C26 H26B 109.5
H26A C26 H26B 109.5
C24 C26 H26C 109.5
H26A C26 H26C 109.5
H26B C26 H26C 109.5
N3 C27 C29 114.01(14)
N3 C27 C28 114.10(14)
C29 C27 C28 111.21(14)
N3 C27 H27 105.5
C29 C27 H27 105.5
C28 C27 H27 105.5
C27 C28 H28A 109.5
C27 C28 H28B 109.5
H28A C28 H28B 109.5
C27 C28 H28C 109.5
H28A C28 H28C 109.5
H28B C28 H28C 109.5
C27 C29 H29A 109.5
C27 C29 H29B 109.5
H29A C29 H29B 109.5
C27 C29 H29C 109.5
H29A C29 H29C 109.5
H29B C29 H29C 109.5
C35 C31 C32 108.15(15)
C35 C31 C36 125.27(17)
C32 C31 C36 126.40(16)
C35 C31 Ta1 76.44(9)
C32 C31 Ta1 68.64(9)
C36 C31 Ta1 124.53(12)
C33 C32 C31 107.73(15)
C33 C32 C37 125.48(16)
C31 C32 C37 126.07(16)
C33 C32 Ta1 74.53(9)
C31 C32 Ta1 77.54(9)
C37 C32 Ta1 121.65(12)
C34 C33 C32 107.96(15)
C34 C33 C38 125.27(16)
C32 C33 C38 126.22(16)
C34 C33 Ta1 77.31(9)
C32 C33 Ta1 71.30(9)
C38 C33 Ta1 124.00(12)
C33 C34 C35 108.26(15)
C33 C34 C39 125.63(16)
C35 C34 C39 124.96(16)
C33 C34 Ta1 69.70(9)
C35 C34 Ta1 75.33(9)
C39 C34 Ta1 130.36(11)
C31 C35 C34 107.85(15)
C31 C35 C40 127.13(16)
C34 C35 C40 124.74(16)
C31 C35 Ta1 71.43(9)
C34 C35 Ta1 72.22(9)
C40 C35 Ta1 126.66(11)
C31 C36 H36A 109.5
C31 C36 H36B 109.5
H36A C36 H36B 109.5
C31 C36 H36C 109.5
H36A C36 H36C 109.5
H36B C36 H36C 109.5
C32 C37 H37A 109.5
C32 C37 H37B 109.5
H37A C37 H37B 109.5
C32 C37 H37C 109.5
H37A C37 H37C 109.5
H37B C37 H37C 109.5
C33 C38 H38A 109.5
C33 C38 H38B 109.5
H38A C38 H38B 109.5
C33 C38 H38C 109.5
H38A C38 H38C 109.5
H38B C38 H38C 109.5
C34 C39 H39A 109.5
C34 C39 H39B 109.5
H39A C39 H39B 109.5
C34 C39 H39C 109.5
H39A C39 H39C 109.5
H39B C39 H39C 109.5
C35 C40 H40A 109.5
C35 C40 H40B 109.5
H40A C40 H40B 109.5
C35 C40 H40C 109.5
H40A C40 H40C 109.5
H40B C40 H40C 109.5

loop_
_geom_bond_atom_site_label_1
_geom_bond_atom_site_label_2
_geom_bond_distance
Ta1 N1 1.7937(13)
Ta1 N2 2.2061(13)
Ta1 N3 2.2132(13)
Ta1 C32 2.4012(16)
Ta1 C33 2.4432(16)
Ta1 S1 2.5108(4)
Ta1 C31 2.5176(16)
Ta1 C34 2.5414(16)
Ta1 C35 2.5819(16)
N1 C1 1.452(2)
C1 C2 1.534(2)
C1 C3 1.534(3)
C1 C4 1.535(3)
C2 H2A 0.9800
C2 H2B 0.9800
C2 H2C 0.9800
C3 H3A 0.9800
C3 H3B 0.9800
C3 H3C 0.9800
C4 H4A 0.9800
C4 H4B 0.9800
C4 H4C 0.9800
S1 C11 1.7622(17)
C11 C16 1.393(2)
C11 C12 1.404(2)
C12 C13 1.385(3)
C12 H12 0.9500
C13 C14 1.384(3)
C13 H13 0.9500
C14 C15 1.382(3)
C14 H14 0.9500
C15 C16 1.393(2)
C15 H15 0.9500
C16 H16 0.9500
N2 C21 1.335(2)
N2 C24 1.481(2)
N3 C21 1.343(2)
N3 C27 1.479(2)
N4 C21 1.373(2)
N4 C22 1.447(3)
N4 C23 1.448(3)
C22 H22A 0.9800
C22 H22B 0.9800
C22 H22C 0.9800
C23 H23A 0.9800
C23 H23B 0.9800
C23 H23C 0.9800
C24 C26 1.528(3)
C24 C25 1.530(2)
C24 H24 1.0000
C25 H25A 0.9800
C25 H25B 0.9800
C25 H25C 0.9800
C26 H26A 0.9800
C26 H26B 0.9800
C26 H26C 0.9800
C27 C29 1.528(2)
C27 C28 1.535(2)
C27 H27 1.0000
C28 H28A 0.9800
C28 H28B 0.9800
C28 H28C 0.9800
C29 H29A 0.9800
C29 H29B 0.9800
C29 H29C 0.9800
C31 C35 1.413(2)
C31 C32 1.435(2)
C31 C36 1.502(2)
C32 C33 1.424(2)
C32 C37 1.503(2)
C33 C34 1.419(2)
C33 C38 1.502(2)
C34 C35 1.432(2)
C34 C39 1.499(2)
C35 C40 1.502(2)
C36 H36A 0.9800
C36 H36B 0.9800
C36 H36C 0.9800
C37 H37A 0.9800
C37 H37B 0.9800
C37 H37C 0.9800
C38 H38A 0.9800
C38 H38B 0.9800
C38 H38C 0.9800
C39 H39A 0.9800
C39 H39B 0.9800
C39 H39C 0.9800
C40 H40A 0.9800
C40 H40B 0.9800
C40 H40C 0.9800

loop_
_geom_torsion_atom_site_label_1
_geom_torsion_atom_site_label_2
_geom_torsion_atom_site_label_3
_geom_torsion_atom_site_label_4
_geom_torsion
N1 Ta1 S1 C11 51.08(7)
N2 Ta1 S1 C11 -65.28(7)
N3 Ta1 S1 C11 -50.52(8)
C32 Ta1 S1 C11 160.36(8)
C33 Ta1 S1 C11 146.23(7)
C31 Ta1 S1 C11 -160.29(7)
C34 Ta1 S1 C11 170.26(7)
C35 Ta1 S1 C11 -159.81(7)
Ta1 S1 C11 C16 0.04(17)
Ta1 S1 C11 C12 179.77(12)
C16 C11 C12 C13 -1.4(3)
S1 C11 C12 C13 178.83(15)
C11 C12 C13 C14 0.5(3)
C12 C13 C14 C15 0.7(3)
C13 C14 C15 C16 -0.9(3)
C14 C15 C16 C11 -0.1(3)
C12 C11 C16 C15 1.2(3)
S1 C11 C16 C15 -179.04(14)
N1 Ta1 N2 C21 74.73(11)
N3 Ta1 N2 C21 -1.49(9)
C32 Ta1 N2 C21 -59.40(12)
C33 Ta1 N2 C21 -103.85(13)
S1 Ta1 N2 C21 167.73(10)
C31 Ta1 N2 C21 -74.15(10)
C34 Ta1 N2 C21 -127.14(10)
C35 Ta1 N2 C21 -106.23(10)
N1 Ta1 N2 C24 -138.70(13)
N3 Ta1 N2 C24 145.08(15)
C32 Ta1 N2 C24 87.17(15)
C33 Ta1 N2 C24 42.72(19)
S1 Ta1 N2 C24 -45.69(13)
C31 Ta1 N2 C24 72.42(14)
C34 Ta1 N2 C24 19.44(15)
C35 Ta1 N2 C24 40.34(14)
N1 Ta1 N3 C21 -118.36(10)
N2 Ta1 N3 C21 1.48(9)
C32 Ta1 N3 C21 140.39(10)
C33 Ta1 N3 C21 144.76(10)
S1 Ta1 N3 C21 -15.52(13)
C31 Ta1 N3 C21 107.40(10)
C34 Ta1 N3 C21 105.29(11)
C35 Ta1 N3 C21 87.50(10)
N1 Ta1 N3 C27 21.56(13)
N2 Ta1 N3 C27 141.41(14)
C32 Ta1 N3 C27 -79.69(13)
C33 Ta1 N3 C27 -75.31(14)
S1 Ta1 N3 C27 124.40(11)
C31 Ta1 N3 C27 -112.67(13)
C34 Ta1 N3 C27 -114.78(13)
C35 Ta1 N3 C27 -132.58(12)
C24 N2 C21 N3 -146.80(15)
Ta1 N2 C21 N3 2.27(14)
C24 N2 C21 N4 34.3(3)
Ta1 N2 C21 N4 -176.61(16)
C27 N3 C21 N2 -144.54(15)
Ta1 N3 C21 N2 -2.26(14)
C27 N3 C21 N4 34.3(2)
Ta1 N3 C21 N4 176.62(16)
C22 N4 C21 N2 43.7(3)
C23 N4 C21 N2 -136.6(2)
C22 N4 C21 N3 -135.0(2)
C23 N4 C21 N3 44.7(3)
C21 N2 C24 C26 25.8(2)
Ta1 N2 C24 C26 -112.01(16)
C21 N2 C24 C25 -103.50(19)
Ta1 N2 C24 C25 118.66(15)
C21 N3 C27 C29 27.6(2)
Ta1 N3 C27 C29 -101.92(15)
C21 N3 C27 C28 -101.64(18)
Ta1 N3 C27 C28 128.80(13)
N1 Ta1 C31 C35 135.00(10)
N2 Ta1 C31 C35 -84.77(10)
N3 Ta1 C31 C35 -141.76(11)
C32 Ta1 C31 C35 116.01(14)
C33 Ta1 C31 C35 77.00(11)
S1 Ta1 C31 C35 0.89(11)
C34 Ta1 C31 C35 36.35(10)
N1 Ta1 C31 C32 18.99(13)
N2 Ta1 C31 C32 159.23(10)
N3 Ta1 C31 C32 102.23(10)
C33 Ta1 C31 C32 -39.01(10)
S1 Ta1 C31 C32 -115.12(9)
C34 Ta1 C31 C32 -79.66(11)
C35 Ta1 C31 C32 -116.01(14)
N1 Ta1 C31 C36 -101.29(16)
N2 Ta1 C31 C36 38.94(16)
N3 Ta1 C31 C36 -18.05(15)
C32 Ta1 C31 C36 -120.3(2)
C33 Ta1 C31 C36 -159.29(18)
S1 Ta1 C31 C36 124.60(14)
C34 Ta1 C31 C36 160.06(18)
C35 Ta1 C31 C36 123.7(2)
C35 C31 C32 C33 2.21(18)
C36 C31 C32 C33 -173.06(16)
Ta1 C31 C32 C33 69.05(11)
C35 C31 C32 C37 172.91(16)
C36 C31 C32 C37 -2.4(3)
Ta1 C31 C32 C37 -120.25(17)
C35 C31 C32 Ta1 -66.84(11)
C36 C31 C32 Ta1 117.89(16)
N1 Ta1 C32 C33 81.21(10)
N2 Ta1 C32 C33 -139.57(10)
N3 Ta1 C32 C33 173.37(10)
S1 Ta1 C32 C33 -25.61(12)
C31 Ta1 C32 C33 -112.63(14)
C34 Ta1 C32 C33 -37.14(9)
C35 Ta1 C32 C33 -76.92(11)
N1 Ta1 C32 C31 -166.16(10)
N2 Ta1 C32 C31 -26.93(12)
N3 Ta1 C32 C31 -73.99(10)
C33 Ta1 C32 C31 112.63(14)
S1 Ta1 C32 C31 87.02(10)
C34 Ta1 C32 C31 75.50(10)
C35 Ta1 C32 C31 35.71(9)
N1 Ta1 C32 C37 -41.26(15)
N2 Ta1 C32 C37 97.96(15)
N3 Ta1 C32 C37 50.90(15)
C33 Ta1 C32 C37 -122.47(19)
S1 Ta1 C32 C37 -148.09(13)
C31 Ta1 C32 C37 124.90(19)
C34 Ta1 C32 C37 -159.61(17)
C35 Ta1 C32 C37 160.60(17)
C31 C32 C33 C34 -1.82(18)
C37 C32 C33 C34 -172.59(16)
Ta1 C32 C33 C34 69.30(11)
C31 C32 C33 C38 169.95(16)
C37 C32 C33 C38 -0.8(3)
Ta1 C32 C33 C38 -118.93(17)
C31 C32 C33 Ta1 -71.12(11)
C37 C32 C33 Ta1 118.11(17)
N1 Ta1 C33 C34 142.20(10)
N2 Ta1 C33 C34 -39.06(16)
N3 Ta1 C33 C34 -122.00(10)
C32 Ta1 C33 C34 -114.20(14)
S1 Ta1 C33 C34 45.60(10)
C31 Ta1 C33 C34 -75.61(11)
C35 Ta1 C33 C34 -36.15(9)
N1 Ta1 C33 C32 -103.59(10)
N2 Ta1 C33 C32 75.14(14)
N3 Ta1 C33 C32 -7.80(12)
S1 Ta1 C33 C32 159.80(9)
C31 Ta1 C33 C32 38.59(10)
C34 Ta1 C33 C32 114.20(14)
C35 Ta1 C33 C32 78.05(11)
N1 Ta1 C33 C38 18.01(16)
N2 Ta1 C33 C38 -163.26(13)
N3 Ta1 C33 C38 113.81(15)
C32 Ta1 C33 C38 121.6(2)
S1 Ta1 C33 C38 -78.60(15)
C31 Ta1 C33 C38 160.19(18)
C34 Ta1 C33 C38 -124.2(2)
C35 Ta1 C33 C38 -160.35(18)
C32 C33 C34 C35 0.76(18)
C38 C33 C34 C35 -171.11(16)
Ta1 C33 C34 C35 66.02(11)
C32 C33 C34 C39 168.99(15)
C38 C33 C34 C39 -2.9(3)
Ta1 C33 C34 C39 -125.75(16)
C32 C33 C34 Ta1 -65.26(11)
C38 C33 C34 Ta1 122.87(17)
N1 Ta1 C34 C33 -44.67(12)
N2 Ta1 C34 C33 157.81(9)
N3 Ta1 C34 C33 82.82(12)
C32 Ta1 C34 C33 38.52(10)
S1 Ta1 C34 C33 -131.91(10)
C31 Ta1 C34 C33 80.26(11)
C35 Ta1 C34 C33 116.25(14)
N1 Ta1 C34 C35 -160.92(9)
N2 Ta1 C34 C35 41.56(11)
N3 Ta1 C34 C35 -33.43(13)
C32 Ta1 C34 C35 -77.72(11)
C33 Ta1 C34 C35 -116.25(14)
S1 Ta1 C34 C35 111.84(10)
C31 Ta1 C34 C35 -35.99(9)
N1 Ta1 C34 C39 75.39(17)
N2 Ta1 C34 C39 -82.13(17)
N3 Ta1 C34 C39 -157.13(14)
C32 Ta1 C34 C39 158.58(19)
C33 Ta1 C34 C39 120.1(2)
S1 Ta1 C34 C39 -11.85(15)
C31 Ta1 C34 C39 -159.69(19)
C35 Ta1 C34 C39 -123.7(2)
C32 C31 C35 C34 -1.73(18)
C36 C31 C35 C34 173.60(15)
Ta1 C31 C35 C34 -63.48(11)
C32 C31 C35 C40 -175.88(16)
C36 C31 C35 C40 -0.5(3)
Ta1 C31 C35 C40 122.38(17)
C32 C31 C35 Ta1 61.74(11)
C36 C31 C35 Ta1 -122.92(17)
C33 C34 C35 C31 0.61(18)
C39 C34 C35 C31 -167.72(15)
Ta1 C34 C35 C31 62.96(11)
C33 C34 C35 C40 174.93(15)
C39 C34 C35 C40 6.6(3)
Ta1 C34 C35 C40 -122.72(16)
C33 C34 C35 Ta1 -62.35(11)
C39 C34 C35 Ta1 129.33(16)
N1 Ta1 C35 C31 -82.97(14)
N2 Ta1 C35 C31 98.70(10)
N3 Ta1 C35 C31 38.98(11)
C32 Ta1 C35 C31 -37.65(10)
C33 Ta1 C35 C31 -79.79(11)
S1 Ta1 C35 C31 -179.22(10)
C34 Ta1 C35 C31 -116.57(15)
N1 Ta1 C35 C34 33.60(16)
N2 Ta1 C35 C34 -144.73(10)
N3 Ta1 C35 C34 155.55(9)
C32 Ta1 C35 C34 78.92(11)
C33 Ta1 C35 C34 36.78(10)
S1 Ta1 C35 C34 -62.65(9)
C31 Ta1 C35 C34 116.57(15)
N1 Ta1 C35 C40 154.09(14)
N2 Ta1 C35 C40 -24.24(16)
N3 Ta1 C35 C40 -83.96(16)
C32 Ta1 C35 C40 -160.58(18)
C33 Ta1 C35 C40 157.28(18)
S1 Ta1 C35 C40 57.84(15)
C31 Ta1 C35 C40 -122.9(2)
C34 Ta1 C35 C40 120.49(19)
